data_7239346
loop_
_publ_author_name
'Jena, Himanshu Sekhar'

_publ_section_title
;
 Diastereoselective self-assembly of heterochiral Zn(ii) complexes of
 racemic Schiff bases in a chiral self-discriminating process: effect of
 non-covalent interactions on solid state structural self-assembly
;
_journal_issue 6
_journal_name_full 'RSC Adv.'
_journal_page_first 3028
_journal_paper_doi 10.1039/C3RA45082A
_journal_volume 4
_journal_year 2014
_chemical_formula_moiety 'C46 H34 N10 O2 Zn2'
_chemical_formula_sum 'C46 H34 N10 O2 Zn2'
_chemical_formula_weight 889.61
_chemical_name_common 'Complex 5'
_space_group_IT_number 14
_space_group_name_Hall '-P 2yn'
_space_group_name_H-M_alt 'P 1 21/n 1'
_symmetry_cell_setting monoclinic
_symmetry_space_group_name_Hall '-P 2yn'
_symmetry_space_group_name_H-M 'P 1 21/n 1'
_atom_sites_solution_hydrogens geom
_atom_sites_solution_primary direct
_atom_sites_solution_secondary difmap
_audit_creation_method SHELXL-97
_cell_angle_alpha 90.00
_cell_angle_beta 96.529(5)
_cell_angle_gamma 90.00
_cell_formula_units_Z 2
_cell_length_a 11.0381(10)
_cell_length_b 13.9811(12)
_cell_length_c 13.0736(11)
_cell_measurement_reflns_used 7651
_cell_measurement_temperature 296(2)
_cell_measurement_theta_max 21.03
_cell_measurement_theta_min 2.10
_cell_volume 2004.5(3)
_computing_cell_refinement 'Bruker SMART'
_computing_data_collection 'Bruker SMART'
_computing_data_reduction 'Bruker SAINT'
_computing_molecular_graphics 'Bruker SHELXTL'
_computing_publication_material 'Bruker SHELXTL'
_computing_structure_refinement 'SHELXL-97 (Sheldrick, 1997)'
_computing_structure_solution 'SHELXS-97 (Sheldrick, 1990)'
_diffrn_ambient_temperature 296(2)
_diffrn_measured_fraction_theta_full 1.00
_diffrn_measured_fraction_theta_max 1.00
_diffrn_measurement_device_type 'Bruker APEX-II CCD'
_diffrn_measurement_method '\f and \w scans'
_diffrn_radiation_monochromator graphite
_diffrn_radiation_source 'fine-focus sealed tube'
_diffrn_radiation_type MoK\a
_diffrn_radiation_wavelength 0.71073
_diffrn_reflns_av_R_equivalents 0.0693
_diffrn_reflns_av_sigmaI/netI 0.0405
_diffrn_reflns_limit_h_max 13
_diffrn_reflns_limit_h_min -13
_diffrn_reflns_limit_k_max 17
_diffrn_reflns_limit_k_min -17
_diffrn_reflns_limit_l_max 15
_diffrn_reflns_limit_l_min -15
_diffrn_reflns_number 23401
_diffrn_reflns_theta_full 25.78
_diffrn_reflns_theta_max 25.78
_diffrn_reflns_theta_min 2.14
_diffrn_standards_decay_% 0.0(1)
_exptl_absorpt_coefficient_mu 1.250
_exptl_absorpt_correction_T_max 0.714
_exptl_absorpt_correction_T_min 0.575
_exptl_absorpt_correction_type multi-scan
_exptl_absorpt_process_details multi-scan
_exptl_crystal_colour White
_exptl_crystal_density_diffrn 1.474
_exptl_crystal_density_method 'not measured'
_exptl_crystal_description block
_exptl_crystal_F_000 912
_exptl_crystal_size_max 0.45
_exptl_crystal_size_mid 0.38
_exptl_crystal_size_min 0.27
_refine_diff_density_max 0.549
_refine_diff_density_min -0.370
_refine_diff_density_rms 0.055
_refine_ls_extinction_method none
_refine_ls_goodness_of_fit_ref 1.010
_refine_ls_hydrogen_treatment constr
_refine_ls_matrix_type full
_refine_ls_number_parameters 271
_refine_ls_number_reflns 3838
_refine_ls_number_restraints 0
_refine_ls_restrained_S_all 1.010
_refine_ls_R_factor_all 0.0552
_refine_ls_R_factor_gt 0.0375
_refine_ls_shift/su_max 0.000
_refine_ls_shift/su_mean 0.000
_refine_ls_structure_factor_coef Fsqd
_refine_ls_weighting_details 'calc w=1/[\s^2^(Fo^2^)+(0.0523P)^2^+1.3915P] where P=(Fo^2^+2Fc^2^)/3'
_refine_ls_weighting_scheme calc
_refine_ls_wR_factor_gt 0.0960
_refine_ls_wR_factor_ref 0.1054
_reflns_number_gt 3060
_reflns_number_total 3838
_reflns_threshold_expression >2sigma(I)
_cod_data_source_file c3ra45082a.txt
_cod_data_source_block 5_Zn-N3
_cod_depositor_comments
;
The following automatic conversions were performed:

data item '_symmetry_cell_setting' value 'Monoclinic' was changed to
'monoclinic' in accordance with the
/home/saulius/struct/COD-crude-data/automatic-downloads/DataCite-retrospective/RSC/depositions/lib/dictionaries/cif_core.dic
dictionary named 'cif_core.dic' version 2.4.2 last updated on
2011-04-26.

Automatic conversion script
Id: cif_fix_values 6909 2019-04-08 15:41:33Z antanas 
;
_cod_original_sg_symbol_H-M 'P 21/n'
_cod_database_code 7239346

loop_
_symmetry_equiv_pos_as_xyz
'x, y, z'
'-x+1/2, y+1/2, -z+1/2'
'-x, -y, -z'
'x-1/2, -y-1/2, z-1/2'

loop_
_atom_site_label
_atom_site_type_symbol
_atom_site_fract_x
_atom_site_fract_y
_atom_site_fract_z
_atom_site_U_iso_or_equiv
_atom_site_adp_type
_atom_site_occupancy
_atom_site_symmetry_multiplicity
_atom_site_calc_flag
_atom_site_refinement_flags
Zn1 Zn 0.07367(4) 0.55438(3) 0.59382(3) 0.04329(18) Uani 1 1 d .
C5 C 0.3373(3) 0.5975(2) 0.6031(2) 0.0396(8) Uani 1 1 d .
C4 C 0.4508(3) 0.6195(3) 0.5738(3) 0.0524(10) Uani 1 1 d .
H4 H 0.5162 0.6325 0.6232 0.063 Uiso 1 1 calc R
C1 C 0.2600(4) 0.5791(3) 0.4330(3) 0.0654(12) Uani 1 1 d .
H1 H 0.1948 0.5639 0.3842 0.078 Uiso 1 1 calc R
C2 C 0.3686(4) 0.6008(3) 0.4000(3) 0.0666(12) Uani 1 1 d .
H2 H 0.3772 0.6015 0.3300 0.080 Uiso 1 1 calc R
C3 C 0.4655(4) 0.6217(3) 0.4715(3) 0.0621(11) Uani 1 1 d .
H3 H 0.5408 0.6373 0.4505 0.075 Uiso 1 1 calc R
C6 C 0.3173(3) 0.5934(2) 0.7163(2) 0.0389(8) Uani 1 1 d .
H6 H 0.3478 0.6532 0.7491 0.047 Uiso 1 1 calc R
C12 C 0.3587(3) 0.4181(3) 0.7462(3) 0.0506(10) Uani 1 1 d .
H12 H 0.2925 0.4049 0.6977 0.061 Uiso 1 1 calc R
C7 C 0.3886(3) 0.5110(3) 0.7694(2) 0.0388(8) Uani 1 1 d .
C8 C 0.4863(4) 0.5288(3) 0.8422(3) 0.0676(12) Uani 1 1 d .
H8 H 0.5073 0.5916 0.8598 0.081 Uiso 1 1 calc R
C9 C 0.5530(5) 0.4548(4) 0.8891(4) 0.0882(16) Uani 1 1 d .
H9 H 0.6192 0.4681 0.9376 0.106 Uiso 1 1 calc R
C11 C 0.4258(4) 0.3432(3) 0.7940(3) 0.0638(11) Uani 1 1 d .
H11 H 0.4047 0.2802 0.7776 0.077 Uiso 1 1 calc R
C10 C 0.5237(4) 0.3628(4) 0.8657(3) 0.0758(14) Uani 1 1 d .
H10 H 0.5695 0.3132 0.8978 0.091 Uiso 1 1 calc R
C13 C 0.1505(3) 0.6057(2) 0.8134(2) 0.0409(8) Uani 1 1 d .
H13 H 0.2119 0.6161 0.8671 0.049 Uiso 1 1 calc R
C14 C 0.0287(3) 0.6122(2) 0.8389(3) 0.0410(8) Uani 1 1 d .
C20 C -0.1115(4) 0.6378(3) 0.9716(3) 0.0600(11) Uani 1 1 d .
C23 C -0.0708(3) 0.6133(3) 0.7613(3) 0.0521(10) Uani 1 1 d .
C15 C 0.0082(3) 0.6241(2) 0.9466(3) 0.0486(9) Uani 1 1 d .
C16 C 0.1011(4) 0.6220(3) 1.0285(3) 0.0637(11) Uani 1 1 d .
H16 H 0.1814 0.6144 1.0149 0.076 Uiso 1 1 calc R
C21 C -0.2071(4) 0.6429(3) 0.8910(4) 0.0797(14) Uani 1 1 d .
H21 H -0.2856 0.6546 0.9073 0.096 Uiso 1 1 calc R
C18 C -0.0412(6) 0.6424(3) 1.1516(4) 0.0923(17) Uani 1 1 d .
H18 H -0.0569 0.6480 1.2197 0.111 Uiso 1 1 calc R
C22 C -0.1902(4) 0.6316(3) 0.7912(4) 0.0756(14) Uani 1 1 d .
H22 H -0.2567 0.6357 0.7409 0.091 Uiso 1 1 calc R
C19 C -0.1336(5) 0.6456(3) 1.0753(4) 0.0818(15) Uani 1 1 d .
H19 H -0.2131 0.6531 1.0911 0.098 Uiso 1 1 calc R
C17 C 0.0766(5) 0.6309(4) 1.1288(3) 0.0847(15) Uani 1 1 d .
H17 H 0.1403 0.6290 1.1818 0.102 Uiso 1 1 calc R
N2 N 0.1857(2) 0.58694(19) 0.7247(2) 0.0379(7) Uani 1 1 d .
N1 N 0.2417(3) 0.5784(2) 0.5336(2) 0.0478(8) Uani 1 1 d .
O1 O -0.0639(2) 0.6003(2) 0.66340(19) 0.0611(7) Uani 1 1 d .
N4 N 0.0891(3) 0.3441(3) 0.5691(2) 0.0667(10) Uani 1 1 d .
N3 N 0.0312(3) 0.4145(2) 0.5532(2) 0.0489(8) Uani 1 1 d .
N5 N 0.1459(5) 0.2753(3) 0.5843(3) 0.127(2) Uani 1 1 d .

loop_
_atom_site_aniso_label
_atom_site_aniso_U_11
_atom_site_aniso_U_22
_atom_site_aniso_U_33
_atom_site_aniso_U_23
_atom_site_aniso_U_13
_atom_site_aniso_U_12
Zn1 0.0436(3) 0.0477(3) 0.0366(3) -0.00684(18) -0.00368(18) 0.00272(19)
C5 0.044(2) 0.0345(19) 0.0413(19) 0.0040(16) 0.0088(17) 0.0036(17)
C4 0.048(2) 0.055(2) 0.056(2) 0.0024(19) 0.0117(18) 0.0001(19)
C1 0.070(3) 0.086(3) 0.040(2) 0.004(2) 0.005(2) 0.000(2)
C2 0.081(3) 0.077(3) 0.046(2) 0.010(2) 0.027(2) 0.003(3)
C3 0.060(3) 0.059(3) 0.073(3) 0.007(2) 0.031(2) 0.002(2)
C6 0.034(2) 0.042(2) 0.0405(19) -0.0051(16) -0.0001(15) -0.0016(16)
C12 0.043(2) 0.052(2) 0.057(2) -0.0001(19) 0.0094(18) -0.0015(19)
C7 0.032(2) 0.046(2) 0.0387(18) -0.0009(16) 0.0061(15) 0.0017(17)
C8 0.061(3) 0.067(3) 0.068(3) -0.004(2) -0.020(2) 0.005(2)
C9 0.076(4) 0.105(4) 0.075(3) 0.005(3) -0.030(3) 0.022(3)
C11 0.068(3) 0.049(3) 0.080(3) 0.010(2) 0.032(2) 0.007(2)
C10 0.077(3) 0.082(4) 0.070(3) 0.031(3) 0.016(3) 0.031(3)
C13 0.045(2) 0.039(2) 0.0366(19) -0.0028(16) -0.0032(16) 0.0013(17)
C14 0.037(2) 0.040(2) 0.046(2) -0.0083(16) 0.0090(16) 0.0015(16)
C20 0.066(3) 0.047(2) 0.073(3) -0.011(2) 0.035(2) -0.010(2)
C23 0.041(2) 0.053(2) 0.063(3) -0.015(2) 0.0072(19) -0.0017(18)
C15 0.062(3) 0.036(2) 0.051(2) -0.0035(17) 0.0208(19) -0.0040(18)
C16 0.081(3) 0.070(3) 0.042(2) 0.005(2) 0.019(2) 0.011(2)
C21 0.048(3) 0.082(3) 0.115(4) -0.032(3) 0.038(3) -0.008(2)
C18 0.154(6) 0.067(3) 0.067(3) 0.000(3) 0.059(4) 0.007(3)
C22 0.036(3) 0.097(4) 0.094(3) -0.035(3) 0.009(2) -0.003(2)
C19 0.100(4) 0.065(3) 0.091(4) -0.011(3) 0.061(3) -0.012(3)
C17 0.125(5) 0.084(4) 0.048(2) 0.003(2) 0.021(3) 0.021(3)
N2 0.0339(17) 0.0436(16) 0.0353(16) -0.0047(13) -0.0001(12) 0.0013(13)
N1 0.053(2) 0.0554(19) 0.0352(16) 0.0003(14) 0.0040(14) -0.0012(15)
O1 0.0389(15) 0.087(2) 0.0556(17) -0.0187(15) -0.0042(12) 0.0098(14)
N4 0.091(3) 0.055(2) 0.0453(19) -0.0097(17) -0.0281(18) 0.010(2)
N3 0.052(2) 0.0464(19) 0.0444(17) -0.0022(15) -0.0114(14) 0.0089(16)
N5 0.194(5) 0.069(3) 0.098(3) -0.019(2) -0.065(3) 0.052(3)

loop_
_atom_type_symbol
_atom_type_description
_atom_type_scat_dispersion_real
_atom_type_scat_dispersion_imag
_atom_type_scat_source
C C 0.0033 0.0016 'International Tables Vol C Tables 4.2.6.8 and 6.1.1.4'
H H 0.0000 0.0000 'International Tables Vol C Tables 4.2.6.8 and 6.1.1.4'
N N 0.0061 0.0033 'International Tables Vol C Tables 4.2.6.8 and 6.1.1.4'
O O 0.0106 0.0060 'International Tables Vol C Tables 4.2.6.8 and 6.1.1.4'
Zn Zn 0.2839 1.4301 'International Tables Vol C Tables 4.2.6.8 and 6.1.1.4'

loop_
_geom_angle_atom_site_label_1
_geom_angle_atom_site_label_2
_geom_angle_atom_site_label_3
_geom_angle
_geom_angle_site_symmetry_3
O1 Zn1 N2 88.03(10) .
O1 Zn1 N3 105.31(12) .
N2 Zn1 N3 121.57(11) .
O1 Zn1 N1 150.93(12) .
N2 Zn1 N1 78.71(11) .
N3 Zn1 N1 103.67(12) .
O1 Zn1 N3 88.97(11) 3_566
N2 Zn1 N3 155.00(12) 3_566
N3 Zn1 N3 83.10(13) 3_566
N1 Zn1 N3 92.30(11) 3_566
N1 C5 C4 121.7(3) .
N1 C5 C6 117.5(3) .
C4 C5 C6 120.8(3) .
C3 C4 C5 119.1(4) .
N1 C1 C2 123.2(4) .
C1 C2 C3 118.7(4) .
C4 C3 C2 119.6(4) .
N2 C6 C7 112.6(3) .
N2 C6 C5 109.1(3) .
C7 C6 C5 110.4(3) .
C7 C12 C11 120.9(4) .
C12 C7 C8 118.5(3) .
C12 C7 C6 121.3(3) .
C8 C7 C6 120.1(3) .
C9 C8 C7 120.6(4) .
C10 C9 C8 120.9(4) .
C10 C11 C12 119.6(4) .
C9 C10 C11 119.6(4) .
N2 C13 C14 127.7(3) .
C23 C14 C13 120.8(3) .
C23 C14 C15 120.0(3) .
C13 C14 C15 119.1(3) .
C21 C20 C19 121.4(4) .
C21 C20 C15 118.4(4) .
C19 C20 C15 120.3(4) .
O1 C23 C14 125.3(3) .
O1 C23 C22 116.7(3) .
C14 C23 C22 118.0(4) .
C16 C15 C20 116.7(3) .
C16 C15 C14 123.8(3) .
C20 C15 C14 119.5(3) .
C17 C16 C15 121.5(4) .
C22 C21 C20 123.1(4) .
C19 C18 C17 119.9(5) .
C21 C22 C23 121.0(4) .
C18 C19 C20 120.8(5) .
C16 C17 C18 120.7(5) .
C13 N2 C6 117.1(3) .
C13 N2 Zn1 125.5(2) .
C6 N2 Zn1 117.4(2) .
C5 N1 C1 117.7(3) .
C5 N1 Zn1 115.7(2) .
C1 N1 Zn1 126.5(3) .
C23 O1 Zn1 129.4(2) .
N5 N4 N3 179.8(5) .
N4 N3 Zn1 129.9(3) .
N4 N3 Zn1 123.2(2) 3_566
Zn1 N3 Zn1 96.90(13) 3_566

loop_
_geom_bond_atom_site_label_1
_geom_bond_atom_site_label_2
_geom_bond_distance
_geom_bond_site_symmetry_2
Zn1 O1 1.964(2) .
Zn1 N2 2.045(3) .
Zn1 N3 2.067(3) .
Zn1 N1 2.122(3) .
Zn1 N3 2.172(3) 3_566
C5 N1 1.339(4) .
C5 C4 1.386(5) .
C5 C6 1.523(4) .
C4 C3 1.366(5) .
C1 N1 1.352(5) .
C1 C2 1.355(6) .
C2 C3 1.370(6) .
C6 N2 1.472(4) .
C6 C7 1.519(5) .
C12 C7 1.365(5) .
C12 C11 1.391(5) .
C7 C8 1.377(5) .
C8 C9 1.374(6) .
C9 C10 1.353(6) .
C11 C10 1.375(6) .
C13 N2 1.292(4) .
C13 C14 1.424(5) .
C14 C23 1.408(5) .
C14 C15 1.460(5) .
C20 C21 1.406(6) .
C20 C19 1.408(6) .
C20 C15 1.410(5) .
C23 O1 1.303(4) .
C23 C22 1.440(5) .
C15 C16 1.397(5) .
C16 C17 1.373(5) .
C21 C22 1.348(6) .
C18 C19 1.344(7) .
C18 C17 1.376(7) .
N4 N5 1.153(5) .
N4 N3 1.179(4) .
N3 Zn1 2.172(3) 3_566
